data_1564389
loop_
_publ_author_name
'Pham, Quoc Hoang'
'Tague, Andrew James'
'Richardson, Christopher'
'Hyland, Christopher James Timothy'
'Pyne, Stephen G.'

_publ_section_title
;
 The Pd-catalysed asymmetric allylic alkylation reactions of sulfamidate
 imines
;
_journal_name_full 'Chemical Science'
_journal_paper_doi 10.1039/D1SC03268B
_journal_year 2021
_chemical_absolute_configuration ad
_chemical_formula_moiety 'C23 H19 N O3 S'
_chemical_formula_sum 'C23 H19 N O3 S'
_chemical_formula_weight 389.45
_chemical_name_common (S)-3ca
_chemical_name_systematic '5-cinnamyl-4,5-diphenyl-5H-1,2,3-oxathiazole 2,2-dioxide'
_space_group_crystal_system monoclinic
_space_group_IT_number 4
_space_group_name_Hall 'P 2yb'
_space_group_name_H-M_alt 'P 1 21 1'
_atom_sites_solution_hydrogens geom
_atom_sites_solution_primary dual
_audit_creation_date 2021-06-03
_audit_creation_method
;
Olex2 1.2
(compiled 2018.05.29 svn.r3508 for OlexSys, GUI svn.r5506)
;
_audit_update_record
;
2021-06-03 deposited with the CCDC.	2021-08-17 downloaded from the CCDC.
;
_cell_angle_alpha 90
_cell_angle_beta 94.584(2)
_cell_angle_gamma 90
_cell_formula_units_Z 2
_cell_length_a 9.2466(2)
_cell_length_b 10.2138(3)
_cell_length_c 10.4986(3)
_cell_measurement_reflns_used 9185
_cell_measurement_temperature 150.00(10)
_cell_measurement_theta_max 30.6110
_cell_measurement_theta_min 1.9540
_cell_volume 988.35(5)
_computing_cell_refinement 'CrysAlisPro 1.171.40.59a (Rigaku OD, 2019)'
_computing_data_collection 'CrysAlisPro 1.171.40.59a (Rigaku OD, 2019)'
_computing_data_reduction 'CrysAlisPro 1.171.40.59a (Rigaku OD, 2019)'
_computing_molecular_graphics 'Olex2 (Dolomanov et al., 2009)'
_computing_publication_material 'Olex2 (Dolomanov et al., 2009)'
_computing_structure_refinement 'ShelXL (Sheldrick, 2015)'
_computing_structure_solution 'ShelXT (Sheldrick, 2015)'
_diffrn_ambient_environment N~2~
_diffrn_ambient_temperature 150.00(10)
_diffrn_detector 'Hybrid Pixel Array Detector HyPix Bantam HPC-3000'
_diffrn_detector_area_resol_mean 10.0000
_diffrn_measured_fraction_theta_full 0.998
_diffrn_measured_fraction_theta_max 0.994
_diffrn_measurement_details
;
List of Runs (angles in degrees, time in seconds):

  # Type    Start    End  Width  t~exp~   \w     \q     \k     \f   Frames
#--------------------------------------------------------------------------
  1  \w    -74.00 110.00   0.50   20.00    --   20.00  54.00 168.21  368
  2  \w    -74.00 110.00   0.50   20.00    --   20.00  54.00   9.44  368
  3  \w    -74.00 110.00   0.50   20.00    --   20.00  54.00  90.00  368
  4  \w    -74.00  86.00   0.50   20.00    --   20.00  54.00-127.89  320
  5  \w    -74.00 110.00   0.50   20.00    --   20.00  54.00-127.89  368
  6  \w    -74.00 108.00   0.50   20.00    --   20.00  54.00 -30.00  364
;
_diffrn_measurement_device 'two-circle diffractometer'
_diffrn_measurement_device_type 'XtaLAB Mini II'
_diffrn_measurement_method '\w scans'
_diffrn_orient_matrix_type 'CrysAlisPro convention (1999,Acta A55,543-557)'
_diffrn_orient_matrix_UB_11 0.0549458000
_diffrn_orient_matrix_UB_12 0.0485571000
_diffrn_orient_matrix_UB_13 0.0067127000
_diffrn_orient_matrix_UB_21 0.0015187000
_diffrn_orient_matrix_UB_22 0.0026869000
_diffrn_orient_matrix_UB_23 -0.0673976000
_diffrn_orient_matrix_UB_31 -0.0538236000
_diffrn_orient_matrix_UB_32 0.0495930000
_diffrn_orient_matrix_UB_33 -0.0028590000
_diffrn_radiation_monochromator graphite
_diffrn_radiation_probe x-ray
_diffrn_radiation_type MoK\a
_diffrn_radiation_wavelength 0.71073
_diffrn_reflns_av_R_equivalents 0.0246
_diffrn_reflns_av_unetI/netI 0.0247
_diffrn_reflns_Laue_measured_fraction_full 0.998
_diffrn_reflns_Laue_measured_fraction_max 0.994
_diffrn_reflns_limit_h_max 12
_diffrn_reflns_limit_h_min -12
_diffrn_reflns_limit_k_max 13
_diffrn_reflns_limit_k_min -13
_diffrn_reflns_limit_l_max 13
_diffrn_reflns_limit_l_min -13
_diffrn_reflns_number 17523
_diffrn_reflns_point_group_measured_fraction_full 0.998
_diffrn_reflns_point_group_measured_fraction_max 0.990
_diffrn_reflns_theta_full 25.242
_diffrn_reflns_theta_max 28.282
_diffrn_reflns_theta_min 1.946
_diffrn_source 'fine-focus sealed X-ray tube'
_diffrn_source_type 'Rigaku (Mo) X-ray Source'
_exptl_absorpt_coefficient_mu 0.187
_exptl_absorpt_correction_T_max 1.00000
_exptl_absorpt_correction_T_min 0.92435
_exptl_absorpt_correction_type multi-scan
_exptl_absorpt_process_details
;
CrysAlisPro 1.171.40.59a (Rigaku Oxford Diffraction, 2019)
Empirical absorption correction using spherical harmonics,
 implemented in SCALE3 ABSPACK scaling algorithm.
;
_exptl_crystal_colour colourless
_exptl_crystal_colour_primary colourless
_exptl_crystal_density_diffrn 1.309
_exptl_crystal_description irregular
_exptl_crystal_F_000 408
_exptl_crystal_recrystallization_method 'layering hexane on THF'
_exptl_crystal_size_max 0.35
_exptl_crystal_size_mid 0.31
_exptl_crystal_size_min 0.15
_refine_diff_density_max 0.480
_refine_diff_density_min -0.230
_refine_diff_density_rms 0.041
_refine_ls_abs_structure_details
;
 Flack x determined using 1870 quotients [(I+)-(I-)]/[(I+)+(I-)]
 (Parsons, Flack and Wagner, Acta Cryst. B69 (2013) 249-259).
;
_refine_ls_abs_structure_Flack 0.032(19)
_refine_ls_extinction_method none
_refine_ls_goodness_of_fit_ref 1.043
_refine_ls_hydrogen_treatment constr
_refine_ls_matrix_type full
_refine_ls_number_parameters 253
_refine_ls_number_reflns 4872
_refine_ls_number_restraints 1
_refine_ls_restrained_S_all 1.043
_refine_ls_R_factor_all 0.0443
_refine_ls_R_factor_gt 0.0380
_refine_ls_shift/su_max 0.000
_refine_ls_shift/su_mean 0.000
_refine_ls_structure_factor_coef Fsqd
_refine_ls_weighting_details 'w=1/[\s^2^(Fo^2^)+(0.0610P)^2^+0.1015P] where P=(Fo^2^+2Fc^2^)/3'
_refine_ls_weighting_scheme calc
_refine_ls_wR_factor_gt 0.0973
_refine_ls_wR_factor_ref 0.1011
_reflns_Friedel_coverage 0.889
_reflns_Friedel_fraction_full 0.998
_reflns_Friedel_fraction_max 0.986
_reflns_number_gt 4367
_reflns_number_total 4872
_reflns_threshold_expression 'I > 2\s(I)'
_cod_data_source_file d1sc03268b2.cif
_cod_data_source_block (S)-3ca_exp_292_hp
_cod_original_cell_volume 988.34(5)
_cod_database_code 1564389
_shelx_shelxl_version_number 2017/1
_chemical_oxdiff_formula C23H19N1O3S1
_shelx_space_group_comment
;
The symmetry employed for this shelxl refinement is uniquely defined
by the following loop, which should always be used as a source of
symmetry information in preference to the above space-group names.
They are only intended as comments.
;
_shelx_estimated_absorpt_t_max 0.972
_shelx_estimated_absorpt_t_min 0.937
_diffrn_oxdiff_digest_frames
;
01bb4ac95d2a2df35ed62f01369abf452102156f2f6
;
_reflns_odcompleteness_completeness 99.39
_reflns_odcompleteness_iscentric 1
_reflns_odcompleteness_theta 28.22
_olex2_refinement_description
;
1. Fixed Uiso
 At 1.2 times of:
  All C(H) groups, All C(H,H) groups
2.a Secondary CH2 refined with riding coordinates:
 C13(H13A,H13B)
2.b Aromatic/amide H refined with riding coordinates:
 C2(H2), C3(H3), C4(H4), C5(H5), C6(H6), C8(H8), C9(H9), C10(H10), C11(H11),
 C12(H12), C14(H14), C15(H15), C17(H17), C18(H18), C19(H19), C20(H20), C21(H21)
;
_olex2_exptl_crystal_mounting_method 'MiTeGen mount + N-Paratone'
_olex2_submission_special_instructions 'No special instructions were received'
_oxdiff_exptl_absorpt_empirical_details
;
Empirical correction (ABSPACK) includes:
- Absorption correction using spherical harmonics
- Frame scaling
;
_oxdiff_exptl_absorpt_empirical_full_max 1.118
_oxdiff_exptl_absorpt_empirical_full_min 0.910

loop_
_space_group_symop_operation_xyz
'x, y, z'
'-x, y+1/2, -z'

loop_
_atom_site_label
_atom_site_type_symbol
_atom_site_fract_x
_atom_site_fract_y
_atom_site_fract_z
_atom_site_U_iso_or_equiv
_atom_site_adp_type
_atom_site_occupancy
_atom_site_site_symmetry_order
_atom_site_calc_flag
_atom_site_refinement_flags_posn
_atom_site_refinement_flags_adp
_atom_site_refinement_flags_occupancy
_atom_site_disorder_assembly
_atom_site_disorder_group
C1 C 0.2281(3) 0.5912(3) 0.3288(2) 0.0313(5) Uani 1 1 d . . . . .
C2 C 0.0970(3) 0.6246(3) 0.3788(3) 0.0381(6) Uani 1 1 d . . . . .
H2 H 0.040614 0.558690 0.415056 0.046 Uiso 1 1 calc R . . . .
C3 C 0.0493(3) 0.7529(3) 0.3757(3) 0.0448(7) Uani 1 1 d . . . . .
H3 H -0.038708 0.775267 0.411249 0.054 Uiso 1 1 calc R . . . .
C4 C 0.1296(3) 0.8483(3) 0.3209(3) 0.0410(6) Uani 1 1 d . . . . .
H4 H 0.094888 0.935859 0.316749 0.049 Uiso 1 1 calc R . . . .
C5 C 0.2591(3) 0.8183(3) 0.2721(3) 0.0411(6) Uani 1 1 d . . . . .
H5 H 0.313867 0.885038 0.235163 0.049 Uiso 1 1 calc R . . . .
C6 C 0.3100(3) 0.6893(3) 0.2769(3) 0.0386(6) Uani 1 1 d . . . . .
H6 H 0.400401 0.668630 0.244833 0.046 Uiso 1 1 calc R . . . .
C7 C 0.5273(3) 0.4384(3) 0.2544(2) 0.0359(6) Uani 1 1 d . . . . .
C8 C 0.4778(3) 0.4092(5) 0.1298(3) 0.0584(9) Uani 1 1 d . . . . .
H8 H 0.383570 0.373221 0.112117 0.070 Uiso 1 1 calc R . . . .
C9 C 0.5646(3) 0.4322(5) 0.0308(3) 0.0686(12) Uani 1 1 d . . . . .
H9 H 0.528991 0.413030 -0.054559 0.082 Uiso 1 1 calc R . . . .
C10 C 0.7023(3) 0.4825(4) 0.0548(3) 0.0545(8) Uani 1 1 d . . . . .
H10 H 0.762145 0.497165 -0.013256 0.065 Uiso 1 1 calc R . . . .
C11 C 0.7515(3) 0.5111(4) 0.1779(3) 0.0546(9) Uani 1 1 d . . . . .
H11 H 0.846176 0.546277 0.195079 0.065 Uiso 1 1 calc R . . . .
C12 C 0.6649(3) 0.4895(4) 0.2786(3) 0.0476(7) Uani 1 1 d . . . . .
H12 H 0.700428 0.509915 0.363694 0.057 Uiso 1 1 calc R . . . .
C13 C 0.4878(3) 0.4596(3) 0.4934(2) 0.0348(5) Uani 1 1 d . . . . .
H13A H 0.585206 0.421708 0.514769 0.042 Uiso 1 1 calc R . . . .
H13B H 0.498956 0.555873 0.488818 0.042 Uiso 1 1 calc R . . . .
C14 C 0.3935(3) 0.4278(3) 0.5987(2) 0.0363(5) Uani 1 1 d . . . . .
H14 H 0.372022 0.338555 0.614339 0.044 Uiso 1 1 calc R . . . .
C15 C 0.3388(3) 0.5184(3) 0.6710(3) 0.0381(6) Uani 1 1 d . . . . .
H15 H 0.355858 0.606832 0.648686 0.046 Uiso 1 1 calc R . . . .
C16 C 0.2542(3) 0.4972(3) 0.7824(2) 0.0408(6) Uani 1 1 d . . . . .
C17 C 0.2006(4) 0.6050(5) 0.8441(3) 0.0678(11) Uani 1 1 d . . . . .
H17 H 0.216157 0.690870 0.813138 0.081 Uiso 1 1 calc R . . . .
C18 C 0.1231(5) 0.5862(6) 0.9528(4) 0.0891(16) Uani 1 1 d . . . . .
H18 H 0.086648 0.659913 0.995185 0.107 Uiso 1 1 calc R . . . .
C19 C 0.0999(4) 0.4647(6) 0.9975(3) 0.0783(16) Uani 1 1 d . . . . .
H19 H 0.046089 0.453680 1.070125 0.094 Uiso 1 1 calc R . . . .
C20 C 0.1536(3) 0.3563(5) 0.9386(3) 0.0659(11) Uani 1 1 d . . . . .
H20 H 0.138067 0.271171 0.971261 0.079 Uiso 1 1 calc R . . . .
C21 C 0.2302(3) 0.3721(4) 0.8320(3) 0.0525(9) Uani 1 1 d . . . . .
H21 H 0.267019 0.297333 0.791572 0.063 Uiso 1 1 calc R . . . .
S2OX S 0.25466(7) 0.21742(6) 0.33922(6) 0.03559(16) Uani 1 1 d . . . . .
O1OX O 0.41710(19) 0.2659(2) 0.37105(18) 0.0376(4) Uani 1 1 d . . . . .
O2OX O 0.2434(2) 0.1500(2) 0.2214(2) 0.0487(5) Uani 1 1 d . . . . .
O3OX O 0.2087(2) 0.15243(19) 0.44854(19) 0.0426(5) Uani 1 1 d . . . . .
N3OX N 0.1760(2) 0.3627(2) 0.3225(2) 0.0339(5) Uani 1 1 d . . . . .
C4OX C 0.2717(2) 0.4530(3) 0.3332(2) 0.0302(5) Uani 1 1 d . . . . .
C5OX C 0.4296(3) 0.4092(3) 0.3615(2) 0.0326(5) Uani 1 1 d . . . . .

loop_
_atom_site_aniso_label
_atom_site_aniso_U_11
_atom_site_aniso_U_22
_atom_site_aniso_U_33
_atom_site_aniso_U_23
_atom_site_aniso_U_13
_atom_site_aniso_U_12
C1 0.0276(11) 0.0435(14) 0.0232(11) 0.0027(9) 0.0031(9) -0.0049(10)
C2 0.0311(11) 0.0418(14) 0.0428(14) 0.0046(11) 0.0108(11) -0.0030(11)
C3 0.0371(13) 0.0455(16) 0.0536(17) 0.0085(12) 0.0153(12) 0.0042(11)
C4 0.0363(12) 0.0401(13) 0.0459(14) 0.0075(12) -0.0013(10) -0.0021(11)
C5 0.0334(12) 0.0463(16) 0.0433(15) 0.0114(12) 0.0021(10) -0.0081(12)
C6 0.0293(11) 0.0516(18) 0.0357(13) 0.0070(11) 0.0071(9) -0.0040(10)
C7 0.0269(11) 0.0527(16) 0.0288(12) -0.0043(10) 0.0075(9) 0.0010(10)
C8 0.0277(12) 0.117(3) 0.0305(13) -0.0054(17) 0.0038(10) -0.0061(16)
C9 0.0407(16) 0.138(4) 0.0274(14) -0.0046(18) 0.0063(12) -0.002(2)
C10 0.0408(15) 0.092(2) 0.0335(15) -0.0013(15) 0.0184(12) -0.0049(16)
C11 0.0427(15) 0.085(3) 0.0389(16) -0.0182(15) 0.0186(13) -0.0205(16)
C12 0.0372(13) 0.077(2) 0.0296(13) -0.0147(13) 0.0108(11) -0.0147(14)
C13 0.0265(11) 0.0545(15) 0.0239(10) -0.0026(9) 0.0039(8) 0.0005(10)
C14 0.0303(11) 0.0535(16) 0.0253(11) 0.0001(10) 0.0036(9) 0.0006(11)
C15 0.0292(11) 0.0566(17) 0.0290(12) -0.0037(10) 0.0047(10) -0.0030(11)
C16 0.0256(11) 0.0715(19) 0.0256(13) -0.0084(12) 0.0045(9) 0.0004(12)
C17 0.067(2) 0.092(3) 0.0465(19) -0.0017(18) 0.0159(16) 0.037(2)
C18 0.077(3) 0.143(5) 0.049(2) -0.009(3) 0.019(2) 0.063(3)
C19 0.0347(15) 0.169(5) 0.0324(16) 0.005(2) 0.0074(12) 0.020(2)
C20 0.0380(14) 0.124(3) 0.0366(15) 0.0049(18) 0.0076(12) -0.020(2)
C21 0.0426(14) 0.079(3) 0.0370(15) -0.0100(14) 0.0119(12) -0.0186(15)
S2OX 0.0358(3) 0.0407(3) 0.0309(3) -0.0012(3) 0.0063(2) 0.0006(3)
O1OX 0.0315(8) 0.0431(10) 0.0390(10) -0.0004(7) 0.0072(8) 0.0050(8)
O2OX 0.0608(13) 0.0477(12) 0.0382(11) -0.0062(9) 0.0071(9) -0.0042(10)
O3OX 0.0451(10) 0.0445(11) 0.0394(10) 0.0067(8) 0.0109(8) 0.0035(9)
N3OX 0.0301(9) 0.0418(12) 0.0299(10) 0.0020(8) 0.0020(8) -0.0010(9)
C4OX 0.0261(11) 0.0454(13) 0.0195(10) 0.0014(9) 0.0043(8) -0.0020(9)
C5OX 0.0260(10) 0.0443(13) 0.0279(11) -0.0009(10) 0.0051(9) 0.0024(10)

loop_
_atom_type_symbol
_atom_type_description
_atom_type_scat_dispersion_real
_atom_type_scat_dispersion_imag
_atom_type_scat_source
C C 0.0033 0.0016 'International Tables Vol C Tables 4.2.6.8 and 6.1.1.4'
H H 0.0000 0.0000 'International Tables Vol C Tables 4.2.6.8 and 6.1.1.4'
N N 0.0061 0.0033 'International Tables Vol C Tables 4.2.6.8 and 6.1.1.4'
O O 0.0106 0.0060 'International Tables Vol C Tables 4.2.6.8 and 6.1.1.4'
S S 0.1246 0.1234 'International Tables Vol C Tables 4.2.6.8 and 6.1.1.4'

loop_
_geom_angle_atom_site_label_1
_geom_angle_atom_site_label_2
_geom_angle_atom_site_label_3
_geom_angle
_geom_angle_site_symmetry_1
_geom_angle_site_symmetry_3
_geom_angle_publ_flag
C2 C1 C4OX 117.8(2) . . ?
C6 C1 C2 119.0(2) . . ?
C6 C1 C4OX 123.2(2) . . ?
C1 C2 H2 119.8 . . ?
C3 C2 C1 120.4(2) . . ?
C3 C2 H2 119.8 . . ?
C2 C3 H3 120.1 . . ?
C4 C3 C2 119.9(3) . . ?
C4 C3 H3 120.1 . . ?
C3 C4 H4 119.6 . . ?
C5 C4 C3 120.8(3) . . ?
C5 C4 H4 119.6 . . ?
C4 C5 H5 120.1 . . ?
C4 C5 C6 119.8(2) . . ?
C6 C5 H5 120.1 . . ?
C1 C6 C5 120.0(2) . . ?
C1 C6 H6 120.0 . . ?
C5 C6 H6 120.0 . . ?
C8 C7 C5OX 118.9(2) . . ?
C12 C7 C8 119.1(2) . . ?
C12 C7 C5OX 121.9(2) . . ?
C7 C8 H8 119.8 . . ?
C7 C8 C9 120.4(3) . . ?
C9 C8 H8 119.8 . . ?
C8 C9 H9 119.7 . . ?
C10 C9 C8 120.6(3) . . ?
C10 C9 H9 119.7 . . ?
C9 C10 H10 120.5 . . ?
C11 C10 C9 119.1(3) . . ?
C11 C10 H10 120.5 . . ?
C10 C11 H11 119.5 . . ?
C10 C11 C12 121.0(3) . . ?
C12 C11 H11 119.5 . . ?
C7 C12 C11 119.8(3) . . ?
C7 C12 H12 120.1 . . ?
C11 C12 H12 120.1 . . ?
H13A C13 H13B 107.6 . . ?
C14 C13 H13A 108.7 . . ?
C14 C13 H13B 108.7 . . ?
C14 C13 C5OX 114.3(2) . . ?
C5OX C13 H13A 108.7 . . ?
C5OX C13 H13B 108.7 . . ?
C13 C14 H14 118.5 . . ?
C15 C14 C13 123.0(3) . . ?
C15 C14 H14 118.5 . . ?
C14 C15 H15 116.4 . . ?
C14 C15 C16 127.2(3) . . ?
C16 C15 H15 116.4 . . ?
C17 C16 C15 119.0(3) . . ?
C17 C16 C21 118.4(3) . . ?
C21 C16 C15 122.5(3) . . ?
C16 C17 H17 120.2 . . ?
C16 C17 C18 119.5(4) . . ?
C18 C17 H17 120.2 . . ?
C17 C18 H18 119.6 . . ?
C19 C18 C17 120.8(4) . . ?
C19 C18 H18 119.6 . . ?
C18 C19 H19 119.7 . . ?
C18 C19 C20 120.6(3) . . ?
C20 C19 H19 119.7 . . ?
C19 C20 H20 120.1 . . ?
C19 C20 C21 119.7(4) . . ?
C21 C20 H20 120.1 . . ?
C16 C21 H21 119.6 . . ?
C20 C21 C16 120.9(4) . . ?
C20 C21 H21 119.6 . . ?
O1OX S2OX N3OX 98.20(11) . . ?
O2OX S2OX O1OX 109.72(12) . . ?
O2OX S2OX O3OX 118.32(13) . . ?
O2OX S2OX N3OX 110.05(12) . . ?
O3OX S2OX O1OX 108.32(11) . . ?
O3OX S2OX N3OX 110.33(11) . . ?
C5OX O1OX S2OX 111.88(16) . . ?
C4OX N3OX S2OX 110.08(17) . . ?
C1 C4OX C5OX 122.8(2) . . ?
N3OX C4OX C1 120.4(2) . . ?
N3OX C4OX C5OX 116.6(2) . . ?
C7 C5OX C13 114.4(2) . . ?
C7 C5OX C4OX 114.3(2) . . ?
O1OX C5OX C7 107.4(2) . . ?
O1OX C5OX C13 107.2(2) . . ?
O1OX C5OX C4OX 103.0(2) . . ?
C4OX C5OX C13 109.64(19) . . ?

loop_
_geom_bond_atom_site_label_1
_geom_bond_atom_site_label_2
_geom_bond_distance
_geom_bond_site_symmetry_2
_geom_bond_publ_flag
C1 C2 1.401(3) . ?
C1 C6 1.392(3) . ?
C1 C4OX 1.467(4) . ?
C2 H2 0.9500 . ?
C2 C3 1.382(4) . ?
C3 H3 0.9500 . ?
C3 C4 1.378(4) . ?
C4 H4 0.9500 . ?
C4 C5 1.374(4) . ?
C5 H5 0.9500 . ?
C5 C6 1.399(4) . ?
C6 H6 0.9500 . ?
C7 C8 1.383(4) . ?
C7 C12 1.380(4) . ?
C7 C5OX 1.527(3) . ?
C8 H8 0.9500 . ?
C8 C9 1.384(4) . ?
C9 H9 0.9500 . ?
C9 C10 1.377(5) . ?
C10 H10 0.9500 . ?
C10 C11 1.367(4) . ?
C11 H11 0.9500 . ?
C11 C12 1.394(4) . ?
C12 H12 0.9500 . ?
C13 H13A 0.9900 . ?
C13 H13B 0.9900 . ?
C13 C14 1.498(3) . ?
C13 C5OX 1.534(3) . ?
C14 H14 0.9500 . ?
C14 C15 1.322(4) . ?
C15 H15 0.9500 . ?
C15 C16 1.474(3) . ?
C16 C17 1.389(5) . ?
C16 C21 1.403(5) . ?
C17 H17 0.9500 . ?
C17 C18 1.409(6) . ?
C18 H18 0.9500 . ?
C18 C19 1.350(7) . ?
C19 H19 0.9500 . ?
C19 C20 1.380(7) . ?
C20 H20 0.9500 . ?
C20 C21 1.381(4) . ?
C21 H21 0.9500 . ?
S2OX O1OX 1.5914(19) . ?
S2OX O2OX 1.413(2) . ?
S2OX O3OX 1.4202(19) . ?
S2OX N3OX 1.655(2) . ?
O1OX C5OX 1.472(3) . ?
N3OX C4OX 1.277(3) . ?
C4OX C5OX 1.533(3) . ?

loop_
_geom_torsion_atom_site_label_1
_geom_torsion_atom_site_label_2
_geom_torsion_atom_site_label_3
_geom_torsion_atom_site_label_4
_geom_torsion
_geom_torsion_site_symmetry_1
_geom_torsion_site_symmetry_2
_geom_torsion_site_symmetry_3
_geom_torsion_site_symmetry_4
_geom_torsion_publ_flag
C1 C2 C3 C4 1.3(5) . . . . ?
C1 C4OX C5OX C7 -70.4(3) . . . . ?
C1 C4OX C5OX C13 59.5(3) . . . . ?
C1 C4OX C5OX O1OX 173.4(2) . . . . ?
C2 C1 C6 C5 -1.7(4) . . . . ?
C2 C1 C4OX N3OX 33.0(3) . . . . ?
C2 C1 C4OX C5OX -141.9(2) . . . . ?
C2 C3 C4 C5 -1.8(5) . . . . ?
C3 C4 C5 C6 0.5(4) . . . . ?
C4 C5 C6 C1 1.3(4) . . . . ?
C6 C1 C2 C3 0.5(4) . . . . ?
C6 C1 C4OX N3OX -146.6(2) . . . . ?
C6 C1 C4OX C5OX 38.5(3) . . . . ?
C7 C8 C9 C10 0.9(7) . . . . ?
C8 C7 C12 C11 0.1(5) . . . . ?
C8 C7 C5OX C13 -173.3(3) . . . . ?
C8 C7 C5OX O1OX 67.8(3) . . . . ?
C8 C7 C5OX C4OX -45.8(4) . . . . ?
C8 C9 C10 C11 -0.8(7) . . . . ?
C9 C10 C11 C12 0.3(7) . . . . ?
C10 C11 C12 C7 0.1(6) . . . . ?
C12 C7 C8 C9 -0.6(6) . . . . ?
C12 C7 C5OX C13 8.5(4) . . . . ?
C12 C7 C5OX O1OX -110.4(3) . . . . ?
C12 C7 C5OX C4OX 136.1(3) . . . . ?
C13 C14 C15 C16 -175.2(2) . . . . ?
C14 C13 C5OX C7 -178.5(2) . . . . ?
C14 C13 C5OX O1OX -59.5(3) . . . . ?
C14 C13 C5OX C4OX 51.6(3) . . . . ?
C14 C15 C16 C17 -177.6(3) . . . . ?
C14 C15 C16 C21 4.9(4) . . . . ?
C15 C16 C17 C18 -178.3(3) . . . . ?
C15 C16 C21 C20 178.3(3) . . . . ?
C16 C17 C18 C19 -0.2(6) . . . . ?
C17 C16 C21 C20 0.7(5) . . . . ?
C17 C18 C19 C20 1.0(6) . . . . ?
C18 C19 C20 C21 -0.9(5) . . . . ?
C19 C20 C21 C16 0.0(5) . . . . ?
C21 C16 C17 C18 -0.6(5) . . . . ?
S2OX O1OX C5OX C7 -116.76(17) . . . . ?
S2OX O1OX C5OX C13 119.81(17) . . . . ?
S2OX O1OX C5OX C4OX 4.2(2) . . . . ?
S2OX N3OX C4OX C1 -176.70(17) . . . . ?
S2OX N3OX C4OX C5OX -1.5(2) . . . . ?
O1OX S2OX N3OX C4OX 3.72(18) . . . . ?
O2OX S2OX O1OX C5OX 110.05(18) . . . . ?
O2OX S2OX N3OX C4OX -110.84(18) . . . . ?
O3OX S2OX O1OX C5OX -119.44(17) . . . . ?
O3OX S2OX N3OX C4OX 116.80(18) . . . . ?
N3OX S2OX O1OX C5OX -4.76(17) . . . . ?
N3OX C4OX C5OX C7 114.5(3) . . . . ?
N3OX C4OX C5OX C13 -115.5(2) . . . . ?
N3OX C4OX C5OX O1OX -1.6(3) . . . . ?
C4OX C1 C2 C3 -179.1(3) . . . . ?
C4OX C1 C6 C5 177.8(2) . . . . ?
C5OX C7 C8 C9 -178.8(4) . . . . ?
C5OX C7 C12 C11 178.2(3) . . . . ?
C5OX C13 C14 C15 -122.1(3) . . . . ?
